data_4326228
loop_
_publ_author_name
'Diego Solis-Ibarra'
'Miriam Vel\'asquez-Hern\'andez'
'Ra\'ul Huerta-Lavorie'
'Vojtech Jancik'

_publ_section_title
;
 Molecular Gallosilicates and Their Group 4 Multimetallic Derivatives
;
_journal_name_full 'Inorganic Chemistry'
_journal_page_first 8907
_journal_page_last 8917
_journal_paper_doi 10.1021/ic200976d
_journal_volume 50
_journal_year 2011
_chemical_formula_moiety 'C39 H66 Ga N3 O4 Si'
_chemical_formula_sum 'C39 H66 Ga N3 O4 Si'
_chemical_formula_weight 738.76
_chemical_name_systematic
;
 ?
;
_space_group_IT_number 2
_symmetry_cell_setting triclinic
_symmetry_space_group_name_Hall '-P 1'
_symmetry_space_group_name_H-M 'P -1'
_atom_sites_solution_hydrogens geom
_atom_sites_solution_primary direct
_atom_sites_solution_secondary difmap
_audit_creation_method SHELXL-97
_cell_angle_alpha 100.16(2)
_cell_angle_beta 92.80(2)
_cell_angle_gamma 118.28(2)
_cell_formula_units_Z 2
_cell_length_a 11.937(1)
_cell_length_b 12.312(2)
_cell_length_c 16.403(2)
_cell_measurement_reflns_used 9937
_cell_measurement_temperature 100(2)
_cell_measurement_theta_max 25.38
_cell_measurement_theta_min 2.17
_cell_volume 2065.2(7)
_computing_cell_refinement 'Bruker AXS SAINT (v 7.01A, Bruker 2003)'
_computing_data_collection 'SMART V 5.625 (Bruker, 1999)'
_computing_data_reduction 'Bruker AXS SAINT (v 7.01A, Bruker 2003)'
_computing_molecular_graphics 'Bruker AXS SHELXTL (v 6.12)'
_computing_publication_material 'SHELXL-97 (Sheldrick, 1997)'
_computing_structure_refinement 'SHELXL-97 (Sheldrick, 1997)'
_computing_structure_solution 'SHELXS-97 (Sheldrick, 1990)'
_diffrn_ambient_temperature 100(2)
_diffrn_detector_area_resol_mean 0.661
_diffrn_measured_fraction_theta_full 0.993
_diffrn_measured_fraction_theta_max 0.993
_diffrn_measurement_device_type 'Bruker Smart Apex CCD diffractometer'
_diffrn_measurement_method 'omega scan'
_diffrn_radiation_monochromator graphite
_diffrn_radiation_source 'fine-focus sealed tube'
_diffrn_radiation_type MoK\a
_diffrn_radiation_wavelength 0.71073
_diffrn_reflns_av_R_equivalents 0.0273
_diffrn_reflns_av_sigmaI/netI 0.0295
_diffrn_reflns_limit_h_max 14
_diffrn_reflns_limit_h_min -14
_diffrn_reflns_limit_k_max 14
_diffrn_reflns_limit_k_min -14
_diffrn_reflns_limit_l_max 19
_diffrn_reflns_limit_l_min -19
_diffrn_reflns_number 22800
_diffrn_reflns_theta_full 25.38
_diffrn_reflns_theta_max 25.38
_diffrn_reflns_theta_min 1.93
_exptl_absorpt_coefficient_mu 0.735
_exptl_absorpt_correction_T_max 0.777
_exptl_absorpt_correction_T_min 0.700
_exptl_absorpt_correction_type multi-scan
_exptl_absorpt_process_details 'Sadabs, Sheldrick 2007'
_exptl_crystal_colour COLORLESS
_exptl_crystal_density_diffrn 1.188
_exptl_crystal_description PRISM
_exptl_crystal_F_000 796
_exptl_crystal_size_max 0.51
_exptl_crystal_size_mid 0.39
_exptl_crystal_size_min 0.35
_refine_diff_density_max 0.680
_refine_diff_density_min -0.266
_refine_diff_density_rms 0.060
_refine_ls_extinction_method none
_refine_ls_goodness_of_fit_ref 1.061
_refine_ls_hydrogen_treatment mixed
_refine_ls_matrix_type full
_refine_ls_number_parameters 459
_refine_ls_number_reflns 7525
_refine_ls_number_restraints 1
_refine_ls_restrained_S_all 1.061
_refine_ls_R_factor_all 0.0360
_refine_ls_R_factor_gt 0.0328
_refine_ls_shift/su_max 0.001
_refine_ls_shift/su_mean 0.000
_refine_ls_structure_factor_coef Fsqd
_refine_ls_weighting_details 'calc w=1/[\s^2^(Fo^2^)+(0.0453P)^2^+0.6604P] where P=(Fo^2^+2Fc^2^)/3'
_refine_ls_weighting_scheme calc
_refine_ls_wR_factor_gt 0.0805
_refine_ls_wR_factor_ref 0.0820
_reflns_number_gt 6875
_reflns_number_total 7525
_reflns_threshold_expression >2sigma(I)
_cod_data_source_file ic200976d_si_002_02.cif
_cod_data_source_block Compound2
_cod_database_code 4326228

loop_
_symmetry_equiv_pos_as_xyz
'x, y, z'
'-x, -y, -z'

loop_
_atom_site_label
_atom_site_type_symbol
_atom_site_fract_x
_atom_site_fract_y
_atom_site_fract_z
_atom_site_U_iso_or_equiv
_atom_site_adp_type
_atom_site_occupancy
_atom_site_symmetry_multiplicity
_atom_site_calc_flag
_atom_site_refinement_flags
Ga1 Ga 0.386538(17) 0.638538(17) 0.221891(11) 0.01365(7) Uani 1 1 d .
Si1 Si 0.49367(5) 0.83990(4) 0.39504(3) 0.01702(11) Uani 1 1 d .
O1 O 0.39086(11) 0.74517(11) 0.31486(7) 0.0187(3) Uani 1 1 d .
O2 O 0.52892(15) 0.98326(13) 0.39554(8) 0.0299(3) Uani 1 1 d .
H2 H 0.532(3) 1.031(2) 0.4307(16) 0.045 Uiso 1 1 d .
O3 O 0.43778(12) 0.81354(11) 0.48357(7) 0.0194(3) Uani 1 1 d .
O4 O 0.62153(11) 0.82305(11) 0.39134(7) 0.0203(3) Uani 1 1 d .
N1 N 0.20876(13) 0.50878(13) 0.17932(9) 0.0164(3) Uani 1 1 d .
N2 N 0.41272(13) 0.71660(13) 0.12520(9) 0.0159(3) Uani 1 1 d .
N3 N 0.49394(15) 0.57653(15) 0.24617(10) 0.0186(3) Uani 1 1 d .
H3 H 0.548(2) 0.622(2) 0.2850(13) 0.022 Uiso 1 1 d .
C1 C 0.03839(18) 0.35028(18) 0.06407(12) 0.0260(4) Uani 1 1 d .
H1A H -0.0265 0.3558 0.0962 0.039 Uiso 1 1 calc R
H1B H 0.0439 0.2750 0.0698 0.039 Uiso 1 1 calc R
H1C H 0.0139 0.3442 0.0048 0.039 Uiso 1 1 calc R
C2 C 0.16772(17) 0.46729(17) 0.09693(11) 0.0193(4) Uani 1 1 d .
C3 C 0.23740(18) 0.52831(18) 0.03743(11) 0.0214(4) Uani 1 1 d D
H3A H 0.1996(18) 0.4902(18) -0.0163(10) 0.026 Uiso 1 1 d D
C4 C 0.34462(17) 0.64922(17) 0.05017(11) 0.0185(4) Uani 1 1 d .
C5 C 0.3815(2) 0.70334(19) -0.02607(11) 0.0277(4) Uani 1 1 d .
H5A H 0.4140 0.7949 -0.0110 0.042 Uiso 1 1 calc R
H5B H 0.3059 0.6634 -0.0697 0.042 Uiso 1 1 calc R
H5C H 0.4487 0.6869 -0.0471 0.042 Uiso 1 1 calc R
C6 C 0.12112(16) 0.44996(17) 0.23601(11) 0.0180(4) Uani 1 1 d .
C7 C 0.11095(17) 0.34088(17) 0.25772(12) 0.0222(4) Uani 1 1 d .
C8 C 0.02267(19) 0.28520(19) 0.31043(13) 0.0286(4) Uani 1 1 d .
H8A H 0.0145 0.2113 0.3260 0.034 Uiso 1 1 calc R
C9 C -0.05275(19) 0.33509(19) 0.34030(13) 0.0312(5) Uani 1 1 d .
H9A H -0.1141 0.2943 0.3749 0.037 Uiso 1 1 calc R
C10 C -0.03961(18) 0.44434(19) 0.32022(12) 0.0270(4) Uani 1 1 d .
H10A H -0.0917 0.4784 0.3417 0.032 Uiso 1 1 calc R
C11 C 0.04885(17) 0.50580(17) 0.26885(11) 0.0208(4) Uani 1 1 d .
C12 C 0.06763(18) 0.62955(18) 0.25088(11) 0.0225(4) Uani 1 1 d .
H12A H 0.1606 0.6818 0.2462 0.027 Uiso 1 1 calc R
C13 C 0.0360(2) 0.7068(2) 0.32041(13) 0.0328(5) Uani 1 1 d .
H13A H 0.0853 0.7195 0.3742 0.049 Uiso 1 1 calc R
H13B H -0.0562 0.6611 0.3235 0.049 Uiso 1 1 calc R
H13C H 0.0588 0.7892 0.3081 0.049 Uiso 1 1 calc R
C14 C -0.0109(2) 0.6091(2) 0.16764(13) 0.0337(5) Uani 1 1 d .
H14A H 0.0173 0.5702 0.1217 0.051 Uiso 1 1 calc R
H14B H 0.0019 0.6908 0.1591 0.051 Uiso 1 1 calc R
H14C H -0.1024 0.5531 0.1687 0.051 Uiso 1 1 calc R
C15 C 0.19250(18) 0.28202(18) 0.22725(13) 0.0253(4) Uani 1 1 d .
H15A H 0.2463 0.3310 0.1880 0.030 Uiso 1 1 calc R
C16 C 0.1107(2) 0.14329(19) 0.17971(14) 0.0322(5) Uani 1 1 d .
H16A H 0.0535 0.1376 0.1322 0.048 Uiso 1 1 calc R
H16B H 0.0590 0.0928 0.2175 0.048 Uiso 1 1 calc R
H16C H 0.1672 0.1108 0.1591 0.048 Uiso 1 1 calc R
C17 C 0.2830(2) 0.2911(2) 0.30047(14) 0.0363(5) Uani 1 1 d .
H17A H 0.3396 0.3802 0.3283 0.055 Uiso 1 1 calc R
H17B H 0.3351 0.2533 0.2795 0.055 Uiso 1 1 calc R
H17C H 0.2323 0.2455 0.3405 0.055 Uiso 1 1 calc R
C18 C 0.50868(17) 0.84822(17) 0.13670(10) 0.0177(4) Uani 1 1 d .
C19 C 0.63732(18) 0.88239(17) 0.13018(11) 0.0214(4) Uani 1 1 d .
C20 C 0.72786(19) 1.01088(18) 0.14760(12) 0.0274(4) Uani 1 1 d .
H20A H 0.8158 1.0360 0.1445 0.033 Uiso 1 1 calc R
C21 C 0.6919(2) 1.10225(19) 0.16936(12) 0.0297(4) Uani 1 1 d .
H21A H 0.7550 1.1894 0.1816 0.036 Uiso 1 1 calc R
C22 C 0.56470(19) 1.06722(18) 0.17330(11) 0.0254(4) Uani 1 1 d .
H22A H 0.5408 1.1308 0.1875 0.030 Uiso 1 1 calc R
C23 C 0.47027(18) 0.94011(17) 0.15685(11) 0.0208(4) Uani 1 1 d .
C24 C 0.33011(19) 0.90470(18) 0.15818(12) 0.0250(4) Uani 1 1 d .
H24A H 0.2798 0.8113 0.1535 0.030 Uiso 1 1 calc R
C25 C 0.3089(2) 0.9699(2) 0.23923(13) 0.0327(5) Uani 1 1 d .
H25A H 0.3410 0.9491 0.2870 0.049 Uiso 1 1 calc R
H25B H 0.2168 0.9407 0.2381 0.049 Uiso 1 1 calc R
H25C H 0.3554 1.0618 0.2447 0.049 Uiso 1 1 calc R
C26 C 0.2778(2) 0.9337(3) 0.08282(14) 0.0436(6) Uani 1 1 d .
H26A H 0.2861 0.8865 0.0310 0.065 Uiso 1 1 calc R
H26B H 0.3268 1.0247 0.0851 0.065 Uiso 1 1 calc R
H26C H 0.1869 0.9087 0.0841 0.065 Uiso 1 1 calc R
C27 C 0.67986(18) 0.78469(19) 0.10306(12) 0.0251(4) Uani 1 1 d .
H27A H 0.6018 0.6989 0.0920 0.030 Uiso 1 1 calc R
C28 C 0.7378(2) 0.7998(2) 0.02117(14) 0.0370(5) Uani 1 1 d .
H28A H 0.6769 0.7987 -0.0217 0.055 Uiso 1 1 calc R
H28B H 0.7549 0.7298 0.0018 0.055 Uiso 1 1 calc R
H28C H 0.8184 0.8804 0.0313 0.055 Uiso 1 1 calc R
C29 C 0.77515(19) 0.7902(2) 0.17125(14) 0.0322(5) Uani 1 1 d .
H29A H 0.7372 0.7801 0.2229 0.048 Uiso 1 1 calc R
H29B H 0.8544 0.8721 0.1816 0.048 Uiso 1 1 calc R
H29C H 0.7950 0.7219 0.1531 0.048 Uiso 1 1 calc R
C30 C 0.37232(17) 0.69493(17) 0.51049(11) 0.0208(4) Uani 1 1 d .
C31 C 0.23201(19) 0.6281(2) 0.47210(13) 0.0375(5) Uani 1 1 d .
H31A H 0.1963 0.6848 0.4868 0.056 Uiso 1 1 calc R
H31B H 0.1844 0.5518 0.4936 0.056 Uiso 1 1 calc R
H31C H 0.2244 0.6043 0.4110 0.056 Uiso 1 1 calc R
C32 C 0.4329(2) 0.61282(19) 0.48441(14) 0.0341(5) Uani 1 1 d .
H32A H 0.4248 0.5920 0.4232 0.051 Uiso 1 1 calc R
H32B H 0.3890 0.5346 0.5044 0.051 Uiso 1 1 calc R
H32C H 0.5242 0.6588 0.5088 0.051 Uiso 1 1 calc R
C33 C 0.38725(19) 0.73101(18) 0.60560(11) 0.0245(4) Uani 1 1 d .
H33A H 0.3542 0.7897 0.6219 0.037 Uiso 1 1 calc R
H33B H 0.4785 0.7719 0.6293 0.037 Uiso 1 1 calc R
H33C H 0.3387 0.6547 0.6269 0.037 Uiso 1 1 calc R
C34 C 0.74983(18) 0.90294(19) 0.43779(12) 0.0269(4) Uani 1 1 d .
C35 C 0.7463(2) 0.9527(2) 0.52931(12) 0.0336(5) Uani 1 1 d .
H35A H 0.6958 0.8812 0.5546 0.050 Uiso 1 1 calc R
H35B H 0.7065 1.0068 0.5320 0.050 Uiso 1 1 calc R
H35C H 0.8342 1.0021 0.5600 0.050 Uiso 1 1 calc R
C36 C 0.8107(2) 0.8189(2) 0.43204(14) 0.0374(5) Uani 1 1 d .
H36A H 0.8096 0.7854 0.3730 0.056 Uiso 1 1 calc R
H36B H 0.7620 0.7484 0.4586 0.056 Uiso 1 1 calc R
H36C H 0.8998 0.8683 0.4608 0.056 Uiso 1 1 calc R
C37 C 0.8214(2) 1.0122(2) 0.39585(14) 0.0395(5) Uani 1 1 d .
H37A H 0.8265 0.9790 0.3381 0.059 Uiso 1 1 calc R
H37B H 0.9085 1.0679 0.4269 0.059 Uiso 1 1 calc R
H37C H 0.7754 1.0602 0.3955 0.059 Uiso 1 1 calc R
C38 C 0.52834(17) 0.49406(17) 0.19240(11) 0.0200(4) Uani 1 1 d .
H38A H 0.5739 0.5361 0.1487 0.024 Uiso 1 1 calc R
H38B H 0.4494 0.4149 0.1642 0.024 Uiso 1 1 calc R
C39 C 0.6143(2) 0.4630(2) 0.24339(13) 0.0341(5) Uani 1 1 d .
H39A H 0.6306 0.4011 0.2073 0.051 Uiso 1 1 calc R
H39B H 0.5718 0.4274 0.2893 0.051 Uiso 1 1 calc R
H39C H 0.6962 0.5403 0.2665 0.051 Uiso 1 1 calc R

loop_
_atom_site_aniso_label
_atom_site_aniso_U_11
_atom_site_aniso_U_22
_atom_site_aniso_U_33
_atom_site_aniso_U_23
_atom_site_aniso_U_13
_atom_site_aniso_U_12
Ga1 0.01477(11) 0.01272(11) 0.01322(11) 0.00188(7) 0.00128(7) 0.00699(8)
Si1 0.0233(3) 0.0138(2) 0.0135(2) 0.00172(19) 0.00217(19) 0.0093(2)
O1 0.0216(6) 0.0198(7) 0.0155(6) 0.0014(5) 0.0025(5) 0.0118(5)
O2 0.0564(10) 0.0182(7) 0.0173(7) 0.0037(6) 0.0088(7) 0.0198(7)
O3 0.0278(7) 0.0156(6) 0.0160(6) 0.0040(5) 0.0045(5) 0.0113(6)
O4 0.0177(6) 0.0177(7) 0.0192(6) 0.0003(5) -0.0004(5) 0.0052(5)
N1 0.0159(7) 0.0155(8) 0.0175(7) 0.0021(6) 0.0015(6) 0.0080(6)
N2 0.0188(7) 0.0147(7) 0.0157(7) 0.0040(6) 0.0035(6) 0.0091(6)
N3 0.0193(8) 0.0190(8) 0.0171(8) -0.0005(6) -0.0021(6) 0.0109(7)
C1 0.0230(10) 0.0233(10) 0.0220(10) -0.0011(8) -0.0021(8) 0.0061(8)
C2 0.0197(9) 0.0156(9) 0.0217(9) -0.0010(7) -0.0012(7) 0.0101(8)
C3 0.0256(10) 0.0207(10) 0.0146(9) -0.0021(7) -0.0021(7) 0.0113(8)
C4 0.0235(9) 0.0202(9) 0.0156(9) 0.0035(7) 0.0028(7) 0.0139(8)
C5 0.0380(11) 0.0242(10) 0.0172(9) 0.0034(8) 0.0029(8) 0.0128(9)
C6 0.0129(8) 0.0169(9) 0.0169(9) 0.0006(7) -0.0004(7) 0.0029(7)
C7 0.0187(9) 0.0179(9) 0.0238(9) 0.0022(8) 0.0020(7) 0.0051(8)
C8 0.0283(10) 0.0194(10) 0.0338(11) 0.0093(9) 0.0100(9) 0.0068(9)
C9 0.0261(10) 0.0261(11) 0.0331(11) 0.0066(9) 0.0135(9) 0.0054(9)
C10 0.0197(9) 0.0260(11) 0.0299(11) -0.0005(8) 0.0064(8) 0.0089(8)
C11 0.0155(9) 0.0206(10) 0.0202(9) -0.0006(7) -0.0022(7) 0.0062(8)
C12 0.0202(9) 0.0243(10) 0.0247(10) 0.0021(8) 0.0019(7) 0.0135(8)
C13 0.0413(12) 0.0313(12) 0.0292(11) 0.0010(9) 0.0024(9) 0.0227(10)
C14 0.0400(12) 0.0418(13) 0.0279(11) 0.0034(9) -0.0001(9) 0.0288(11)
C15 0.0218(9) 0.0173(10) 0.0367(11) 0.0088(8) 0.0074(8) 0.0083(8)
C16 0.0307(11) 0.0230(11) 0.0402(12) 0.0022(9) 0.0080(9) 0.0125(9)
C17 0.0356(12) 0.0247(11) 0.0485(14) 0.0056(10) -0.0024(10) 0.0162(10)
C18 0.0236(9) 0.0160(9) 0.0122(8) 0.0050(7) 0.0014(7) 0.0082(8)
C19 0.0255(10) 0.0193(10) 0.0186(9) 0.0068(7) 0.0037(7) 0.0094(8)
C20 0.0231(10) 0.0226(10) 0.0316(11) 0.0077(8) 0.0042(8) 0.0067(8)
C21 0.0342(11) 0.0168(10) 0.0299(11) 0.0052(8) 0.0022(9) 0.0064(9)
C22 0.0375(11) 0.0173(10) 0.0227(10) 0.0041(8) 0.0031(8) 0.0147(9)
C23 0.0288(10) 0.0182(9) 0.0159(9) 0.0043(7) 0.0017(7) 0.0119(8)
C24 0.0289(10) 0.0195(10) 0.0289(10) 0.0027(8) 0.0022(8) 0.0149(9)
C25 0.0387(12) 0.0404(13) 0.0290(11) 0.0056(9) 0.0055(9) 0.0281(11)
C26 0.0450(14) 0.0642(17) 0.0298(12) 0.0032(11) -0.0025(10) 0.0364(13)
C27 0.0222(9) 0.0224(10) 0.0330(11) 0.0108(8) 0.0091(8) 0.0107(8)
C28 0.0442(13) 0.0352(12) 0.0407(13) 0.0128(10) 0.0205(10) 0.0240(11)
C29 0.0236(10) 0.0289(11) 0.0459(13) 0.0136(10) 0.0054(9) 0.0126(9)
C30 0.0229(9) 0.0164(9) 0.0203(9) 0.0065(7) 0.0044(7) 0.0066(8)
C31 0.0260(11) 0.0469(14) 0.0231(10) 0.0087(10) 0.0011(8) 0.0050(10)
C32 0.0493(13) 0.0205(11) 0.0394(12) 0.0131(9) 0.0189(10) 0.0194(10)
C33 0.0307(10) 0.0206(10) 0.0200(9) 0.0079(8) 0.0025(8) 0.0101(9)
C34 0.0175(9) 0.0272(11) 0.0238(10) 0.0012(8) -0.0026(7) 0.0035(8)
C35 0.0263(11) 0.0334(12) 0.0238(10) -0.0013(9) -0.0042(8) 0.0042(9)
C36 0.0234(11) 0.0468(14) 0.0369(12) 0.0028(10) -0.0029(9) 0.0161(10)
C37 0.0285(11) 0.0352(13) 0.0325(12) 0.0074(10) 0.0018(9) -0.0017(10)
C38 0.0213(9) 0.0194(9) 0.0215(9) 0.0048(7) 0.0046(7) 0.0113(8)
C39 0.0466(13) 0.0458(13) 0.0297(11) 0.0102(10) 0.0090(9) 0.0374(12)

loop_
_atom_type_symbol
_atom_type_description
_atom_type_scat_dispersion_real
_atom_type_scat_dispersion_imag
_atom_type_scat_source
C C 0.0033 0.0016 'International Tables Vol C Tables 4.2.6.8 and 6.1.1.4'
H H 0.0000 0.0000 'International Tables Vol C Tables 4.2.6.8 and 6.1.1.4'
N N 0.0061 0.0033 'International Tables Vol C Tables 4.2.6.8 and 6.1.1.4'
O O 0.0106 0.0060 'International Tables Vol C Tables 4.2.6.8 and 6.1.1.4'
Si Si 0.0817 0.0704 'International Tables Vol C Tables 4.2.6.8 and 6.1.1.4'
Ga Ga 0.2307 1.6083 'International Tables Vol C Tables 4.2.6.8 and 6.1.1.4'

loop_
_geom_angle_atom_site_label_1
_geom_angle_atom_site_label_2
_geom_angle_atom_site_label_3
_geom_angle
O1 Ga1 N3 109.18(6)
O1 Ga1 N1 109.24(6)
N3 Ga1 N1 114.33(7)
O1 Ga1 N2 110.98(6)
N3 Ga1 N2 116.83(6)
N1 Ga1 N2 95.58(6)
O1 Si1 O2 110.28(8)
O1 Si1 O4 107.73(7)
O2 Si1 O4 110.92(8)
O1 Si1 O3 112.43(7)
O2 Si1 O3 105.33(7)
O4 Si1 O3 110.18(7)
Si1 O1 Ga1 136.59(8)
C30 O3 Si1 129.46(11)
C34 O4 Si1 129.75(12)
C2 N1 C6 118.79(14)
C2 N1 Ga1 120.37(12)
C6 N1 Ga1 120.73(11)
C4 N2 C18 120.61(14)
C4 N2 Ga1 120.61(12)
C18 N2 Ga1 118.78(11)
C38 N3 Ga1 130.25(12)
N1 C2 C3 123.35(16)
N1 C2 C1 119.89(16)
C3 C2 C1 116.74(16)
C2 C3 C4 128.52(17)
N2 C4 C3 123.17(16)
N2 C4 C5 119.83(16)
C3 C4 C5 117.00(16)
C7 C6 C11 121.58(16)
C7 C6 N1 119.93(15)
C11 C6 N1 118.49(16)
C8 C7 C6 118.04(17)
C8 C7 C15 118.90(17)
C6 C7 C15 123.06(16)
C9 C8 C7 121.28(19)
C8 C9 C10 120.16(18)
C9 C10 C11 121.22(18)
C10 C11 C6 117.62(17)
C10 C11 C12 120.82(17)
C6 C11 C12 121.55(16)
C11 C12 C14 111.97(16)
C11 C12 C13 113.44(16)
C14 C12 C13 108.91(15)
C7 C15 C17 110.76(17)
C7 C15 C16 112.48(16)
C17 C15 C16 109.44(16)
C19 C18 C23 121.37(17)
C19 C18 N2 120.30(16)
C23 C18 N2 118.31(15)
C20 C19 C18 118.12(17)
C20 C19 C27 119.52(17)
C18 C19 C27 122.35(17)
C21 C20 C19 121.09(19)
C22 C21 C20 120.10(19)
C21 C22 C23 121.21(18)
C22 C23 C18 118.07(17)
C22 C23 C24 119.86(17)
C18 C23 C24 122.04(16)
C23 C24 C25 112.72(16)
C23 C24 C26 110.68(17)
C25 C24 C26 110.11(16)
C19 C27 C29 112.03(17)
C19 C27 C28 111.32(16)
C29 C27 C28 110.15(17)
O3 C30 C31 108.08(15)
O3 C30 C32 110.84(14)
C31 C30 C32 110.89(18)
O3 C30 C33 106.03(14)
C31 C30 C33 110.75(16)
C32 C30 C33 110.13(16)
O4 C34 C36 105.12(16)
O4 C34 C37 108.37(16)
C36 C34 C37 111.05(18)
O4 C34 C35 111.31(15)
C36 C34 C35 110.42(17)
C37 C34 C35 110.44(18)
N3 C38 C39 110.23(15)

loop_
_geom_bond_atom_site_label_1
_geom_bond_atom_site_label_2
_geom_bond_distance
Ga1 O1 1.8093(12)
Ga1 N3 1.8357(15)
Ga1 N1 1.9474(16)
Ga1 N2 1.9591(14)
Si1 O1 1.5941(14)
Si1 O2 1.6073(14)
Si1 O4 1.6373(13)
Si1 O3 1.6477(12)
O3 C30 1.455(2)
O4 C34 1.445(2)
N1 C2 1.335(2)
N1 C6 1.449(2)
N2 C4 1.329(2)
N2 C18 1.444(2)
N3 C38 1.446(2)
C1 C2 1.512(3)
C2 C3 1.398(3)
C3 C4 1.399(3)
C4 C5 1.507(2)
C6 C7 1.401(3)
C6 C11 1.408(2)
C7 C8 1.393(3)
C7 C15 1.520(3)
C8 C9 1.374(3)
C9 C10 1.380(3)
C10 C11 1.397(3)
C11 C12 1.517(3)
C12 C14 1.529(3)
C12 C13 1.532(3)
C15 C17 1.528(3)
C15 C16 1.534(3)
C18 C19 1.402(3)
C18 C23 1.405(3)
C19 C20 1.394(3)
C19 C27 1.521(3)
C20 C21 1.381(3)
C21 C22 1.376(3)
C22 C23 1.394(3)
C23 C24 1.518(3)
C24 C25 1.525(3)
C24 C26 1.529(3)
C27 C29 1.525(3)
C27 C28 1.541(3)
C30 C31 1.512(3)
C30 C32 1.516(3)
C30 C33 1.522(2)
C34 C36 1.514(3)
C34 C37 1.519(3)
C34 C35 1.529(3)
C38 C39 1.517(3)

loop_
_geom_hbond_atom_site_label_D
_geom_hbond_atom_site_label_H
_geom_hbond_atom_site_label_A
_geom_hbond_distance_DH
_geom_hbond_distance_HA
_geom_hbond_distance_DA
_geom_hbond_angle_DHA
_geom_hbond_site_symmetry_A
O2 H2 O3 0.73(3) 2.03(3) 2.7531(19) 169(3) 2_676
N3 H3 O4 0.79(2) 2.49(2) 3.149(2) 141.7(19) .
